data_4315934
loop_
_publ_author_name
'Saovalak Sripothongnak'
'Christopher J. Ziegler'

_publ_section_title
;
 Lithium Complexes of N-Confused Porphyrin
;
_journal_name_full 'Inorganic Chemistry'
_journal_page_first 5789
_journal_page_last 5791
_journal_paper_doi 10.1021/ic1005659
_journal_volume 49
_journal_year 2010
_chemical_formula_sum 'C44 H29 Li N4'
_chemical_formula_weight 620.65
_chemical_name_systematic
; 
 ? 
;
_space_group_IT_number 14
_symmetry_cell_setting monoclinic
_symmetry_space_group_name_Hall '-P 2yn'
_symmetry_space_group_name_H-M 'P 1 21/n 1'
_atom_sites_solution_hydrogens geom
_atom_sites_solution_primary direct
_atom_sites_solution_secondary difmap
_audit_creation_method SHELXL-97
_cell_angle_alpha 90.00
_cell_angle_beta 114.863(9)
_cell_angle_gamma 90.00
_cell_formula_units_Z 4
_cell_length_a 13.618(6)
_cell_length_b 17.109(8)
_cell_length_c 14.865(7)
_cell_measurement_reflns_used 2358
_cell_measurement_temperature 100(2)
_cell_measurement_theta_max 21.76
_cell_measurement_theta_min 2.66
_cell_volume 3142(3)
_computing_cell_refinement 'Bruker SMART'
_computing_data_collection 'Bruker SMART'
_computing_data_reduction 'Bruker SAINT'
_computing_molecular_graphics 'Bruker SHELXTL'
_computing_publication_material 'Bruker SHELXTL'
_computing_structure_refinement 'SHELXL-97 (Sheldrick, 1997)'
_computing_structure_solution 'SHELXS-97 (Sheldrick, 1990)'
_diffrn_ambient_temperature 100(2)
_diffrn_measured_fraction_theta_full 0.991
_diffrn_measured_fraction_theta_max 0.991
_diffrn_measurement_device_type 'CCD area detector'
_diffrn_measurement_method 'phi and omega scans'
_diffrn_radiation_monochromator graphite
_diffrn_radiation_source 'fine-focus sealed tube'
_diffrn_radiation_type MoK\a
_diffrn_radiation_wavelength 0.71073
_diffrn_reflns_av_R_equivalents 0.0917
_diffrn_reflns_av_sigmaI/netI 0.0914
_diffrn_reflns_limit_h_max 17
_diffrn_reflns_limit_h_min -17
_diffrn_reflns_limit_k_max 22
_diffrn_reflns_limit_k_min -21
_diffrn_reflns_limit_l_max 19
_diffrn_reflns_limit_l_min -19
_diffrn_reflns_number 25981
_diffrn_reflns_theta_full 27.25
_diffrn_reflns_theta_max 27.25
_diffrn_reflns_theta_min 1.70
_exptl_absorpt_coefficient_mu 0.077
_exptl_absorpt_correction_T_max 0.9985
_exptl_absorpt_correction_T_min 0.9923
_exptl_absorpt_correction_type multi-scan
_exptl_absorpt_process_details 'SADABS; Sheldrick, 2000 [Sheldrick, G. M. (2000)]'
_exptl_crystal_colour black
_exptl_crystal_density_diffrn 1.312
_exptl_crystal_density_meas ?
_exptl_crystal_density_method 'not measured'
_exptl_crystal_description block
_exptl_crystal_F_000 1296
_exptl_crystal_size_max 0.10
_exptl_crystal_size_mid 0.10
_exptl_crystal_size_min 0.02
_refine_diff_density_max 0.278
_refine_diff_density_min -0.329
_refine_diff_density_rms 0.049
_refine_ls_extinction_method none
_refine_ls_goodness_of_fit_ref 1.079
_refine_ls_hydrogen_treatment mixed
_refine_ls_matrix_type full
_refine_ls_number_parameters 550
_refine_ls_number_reflns 6972
_refine_ls_number_restraints 0
_refine_ls_restrained_S_all 1.079
_refine_ls_R_factor_all 0.1247
_refine_ls_R_factor_gt 0.0777
_refine_ls_shift/su_max 0.000
_refine_ls_shift/su_mean 0.000
_refine_ls_structure_factor_coef Fsqd
_refine_ls_weighting_details 'calc w=1/[\s^2^(Fo^2^)+(0.0380P)^2^+1.3058P] where P=(Fo^2^+2Fc^2^)/3'
_refine_ls_weighting_scheme calc
_refine_ls_wR_factor_gt 0.1434
_refine_ls_wR_factor_ref 0.1588
_reflns_number_gt 4529
_reflns_number_total 6972
_reflns_threshold_expression >2sigma(I)
_cod_data_source_file ic1005659_si_001_1.cif
_cod_data_source_block 1Li
_cod_depositor_comments
;
The following automatic conversions were performed:

'_symmetry_cell_setting' value 'Monoclinic' changed to 'monoclinic'
according to the built-in table from CIF Core dictionary named
'cif_core.dic' version 2.4.1 from 2010-06-29.

Automatic conversion script
Id: cif_fix_values 1646 2011-03-28 12:23:43Z adriana 

The following automatic conversions were performed:

'_exptl_crystal_density_meas' value 'not measured' was changed to '?'
- the value is perceived as not measured.

Automatic conversion script
Id: cif_fix_values 3008 2015-01-20 13:52:24Z robertas 
;
_cod_database_code 4315934

loop_
_symmetry_equiv_pos_as_xyz
'x, y, z'
'-x+1/2, y+1/2, -z+1/2'
'-x, -y, -z'
'x-1/2, -y-1/2, z-1/2'

loop_
_atom_site_label
_atom_site_type_symbol
_atom_site_fract_x
_atom_site_fract_y
_atom_site_fract_z
_atom_site_U_iso_or_equiv
_atom_site_adp_type
_atom_site_occupancy
_atom_site_symmetry_multiplicity
_atom_site_calc_flag
_atom_site_refinement_flags
_atom_site_disorder_assembly
_atom_site_disorder_group
C1 C -0.1542(2) 0.04698(16) 0.6068(2) 0.0322(6) Uani 1 1 d . . .
C2 C -0.2634(2) 0.06085(17) 0.5963(2) 0.0328(6) Uani 1 1 d . . .
C3 C -0.2980(2) 0.12734(17) 0.5436(2) 0.0339(7) Uani 1 1 d . . .
C4 C -0.2101(2) 0.15584(16) 0.5216(2) 0.0319(6) Uani 1 1 d . . .
C5 C -0.2165(2) 0.22500(16) 0.4656(2) 0.0315(6) Uani 1 1 d . . .
C6 C -0.1305(2) 0.26054(16) 0.4538(2) 0.0320(6) Uani 1 1 d . . .
C7 C -0.1367(2) 0.33449(17) 0.4032(2) 0.0348(7) Uani 1 1 d . . .
C8 C -0.0353(2) 0.35310(17) 0.4175(2) 0.0352(7) Uani 1 1 d . . .
C9 C 0.0351(2) 0.29070(16) 0.4767(2) 0.0323(6) Uani 1 1 d . . .
C10 C 0.1484(2) 0.29001(16) 0.5127(2) 0.0317(6) Uani 1 1 d . . .
C11 C 0.2175(2) 0.22919(16) 0.5709(2) 0.0320(6) Uani 1 1 d . . .
C12 C 0.3351(2) 0.23137(18) 0.6069(2) 0.0360(7) Uani 1 1 d . . .
C13 C 0.3731(2) 0.16328(17) 0.6527(2) 0.0354(7) Uani 1 1 d . . .
C14 C 0.2799(2) 0.11765(16) 0.64602(19) 0.0316(6) Uani 1 1 d . . .
C15 C 0.2838(2) 0.04210(16) 0.68096(19) 0.0305(6) Uani 1 1 d . . .
C16 C 0.1898(2) 0.00522(16) 0.68218(19) 0.0313(6) Uani 1 1 d . . .
C17 C 0.0721(2) -0.09162(15) 0.66492(18) 0.0261(6) Uani 1 1 d . . .
H17 H 0.0414 -0.1424 0.6580 0.031 Uiso 1 1 calc R . .
C18 C 0.0961(2) 0.03748(18) 0.6821(2) 0.0332(7) Uani 1 1 d . . .
C19 C 0.0212(2) -0.02229(16) 0.6684(2) 0.0326(6) Uani 1 1 d . . .
C20 C -0.0907(2) -0.01777(16) 0.6524(2) 0.0314(6) Uani 1 1 d . . .
C21 C -0.3260(2) 0.26320(16) 0.4152(2) 0.0333(7) Uani 1 1 d . . .
C22 C -0.3921(3) 0.24847(19) 0.3159(3) 0.0445(8) Uani 1 1 d . . .
C23 C -0.4931(3) 0.28314(19) 0.2697(3) 0.0490(9) Uani 1 1 d . . .
C24 C -0.5301(2) 0.33248(19) 0.3214(3) 0.0452(8) Uani 1 1 d . . .
C25 C -0.4661(3) 0.3471(2) 0.4202(3) 0.0476(8) Uani 1 1 d . . .
C26 C -0.3640(2) 0.31273(19) 0.4664(3) 0.0435(8) Uani 1 1 d . . .
C27 C 0.2008(2) 0.35823(16) 0.4865(2) 0.0342(7) Uani 1 1 d . . .
C28 C 0.1883(2) 0.36956(18) 0.3897(2) 0.0378(7) Uani 1 1 d . . .
C29 C 0.2395(3) 0.43076(19) 0.3661(3) 0.0431(8) Uani 1 1 d . . .
C30 C 0.3032(2) 0.48252(19) 0.4385(3) 0.0436(8) Uani 1 1 d . . .
C31 C 0.3149(2) 0.47324(18) 0.5348(2) 0.0411(7) Uani 1 1 d . . .
C32 C 0.2642(2) 0.41136(18) 0.5586(2) 0.0374(7) Uani 1 1 d . . .
C33 C 0.3851(2) -0.00422(16) 0.7154(2) 0.0322(6) Uani 1 1 d . . .
C34 C 0.4428(2) -0.01180(17) 0.6573(2) 0.0339(7) Uani 1 1 d . . .
C35 C 0.5359(2) -0.05631(18) 0.6887(3) 0.0402(7) Uani 1 1 d . . .
C36 C 0.5752(2) -0.09270(18) 0.7803(2) 0.0423(8) Uani 1 1 d . . .
C37 C 0.5201(2) -0.08619(18) 0.8395(2) 0.0408(7) Uani 1 1 d . . .
C38 C 0.4248(2) -0.04325(17) 0.8074(2) 0.0349(7) Uani 1 1 d . . .
C39 C -0.1362(2) -0.08621(16) 0.6826(2) 0.0316(6) Uani 1 1 d . . .
C40 C -0.2346(2) -0.12030(17) 0.6203(2) 0.0333(7) Uani 1 1 d . . .
C41 C -0.2748(2) -0.18442(17) 0.6509(2) 0.0381(7) Uani 1 1 d . . .
C42 C -0.2174(2) -0.21583(19) 0.7446(2) 0.0408(7) Uani 1 1 d . . .
C43 C -0.1176(2) -0.18441(18) 0.8059(2) 0.0400(7) Uani 1 1 d . . .
C44 C -0.0783(2) -0.12039(18) 0.7756(2) 0.0366(7) Uani 1 1 d . . .
H2 H -0.303(2) 0.0269(15) 0.6239(19) 0.029(7) Uiso 1 1 d . . .
H3 H -0.370(2) 0.1545(15) 0.5221(19) 0.030(7) Uiso 1 1 d . . .
H7 H -0.204(2) 0.3619(18) 0.368(2) 0.050(9) Uiso 1 1 d . . .
H8 H -0.012(2) 0.4007(19) 0.396(2) 0.054(9) Uiso 1 1 d . . .
H12 H 0.375(2) 0.2725(17) 0.597(2) 0.037(8) Uiso 1 1 d . . .
H13 H 0.448(3) 0.1428(18) 0.682(2) 0.054(9) Uiso 1 1 d . . .
H18 H 0.087(2) 0.0936(18) 0.697(2) 0.050(9) Uiso 1 1 d . . .
H22 H -0.364(2) 0.2175(19) 0.281(2) 0.054(10) Uiso 1 1 d . . .
H23 H -0.534(3) 0.2707(18) 0.203(2) 0.056(10) Uiso 1 1 d . . .
H24 H -0.601(3) 0.3579(19) 0.292(2) 0.060(10) Uiso 1 1 d . . .
H25 H -0.491(2) 0.3809(18) 0.461(2) 0.049(9) Uiso 1 1 d . . .
H26 H -0.314(2) 0.3241(18) 0.541(2) 0.055(9) Uiso 1 1 d . . .
H28 H 0.147(2) 0.3349(18) 0.337(2) 0.051(9) Uiso 1 1 d . . .
H29 H 0.232(2) 0.4381(16) 0.301(2) 0.036(8) Uiso 1 1 d . . .
H30 H 0.338(2) 0.5272(17) 0.425(2) 0.044(8) Uiso 1 1 d . . .
H31 H 0.362(2) 0.5105(17) 0.586(2) 0.046(9) Uiso 1 1 d . . .
H32 H 0.273(2) 0.4039(17) 0.627(2) 0.046(9) Uiso 1 1 d . . .
H34 H 0.419(2) 0.0147(17) 0.593(2) 0.044(8) Uiso 1 1 d . . .
H35 H 0.574(2) -0.0610(16) 0.646(2) 0.038(8) Uiso 1 1 d . . .
H36 H 0.637(2) -0.1271(16) 0.800(2) 0.037(8) Uiso 1 1 d . . .
H37 H 0.547(2) -0.1122(18) 0.905(2) 0.052(9) Uiso 1 1 d . . .
H38 H 0.380(2) -0.0406(15) 0.8456(19) 0.031(7) Uiso 1 1 d . . .
H40 H -0.271(2) -0.1012(16) 0.553(2) 0.038(8) Uiso 1 1 d . . .
H41 H -0.345(2) -0.2085(16) 0.606(2) 0.036(8) Uiso 1 1 d . . .
H42 H -0.242(2) -0.2619(18) 0.764(2) 0.046(9) Uiso 1 1 d . . .
H43 H -0.076(2) -0.2071(16) 0.874(2) 0.042(8) Uiso 1 1 d . . .
H44 H -0.013(2) -0.0969(16) 0.816(2) 0.033(8) Uiso 1 1 d . . .
Li1 Li 0.0254(4) 0.1361(3) 0.5604(4) 0.0466(13) Uani 1 1 d . . .
N1 N -0.12269(17) 0.10756(13) 0.56209(17) 0.0327(5) Uani 1 1 d . . .
N2 N -0.02493(17) 0.23445(13) 0.49549(17) 0.0331(6) Uani 1 1 d . . .
N3 N 0.18608(17) 0.16093(13) 0.59635(17) 0.0330(5) Uani 1 1 d . . .
N4 N 0.1724(2) -0.07533(15) 0.67302(18) 0.0446(7) Uani 1 1 d . . .
H4N H 0.2197 -0.1102 0.6726 0.053 Uiso 1 1 calc R . .

loop_
_atom_site_aniso_label
_atom_site_aniso_U_11
_atom_site_aniso_U_22
_atom_site_aniso_U_33
_atom_site_aniso_U_23
_atom_site_aniso_U_13
_atom_site_aniso_U_12
C1 0.0254(14) 0.0353(16) 0.0303(15) -0.0011(12) 0.0063(12) -0.0026(12)
C2 0.0262(15) 0.0339(16) 0.0339(16) -0.0025(12) 0.0082(12) -0.0048(12)
C3 0.0260(15) 0.0324(16) 0.0364(16) -0.0038(13) 0.0064(13) -0.0023(12)
C4 0.0251(14) 0.0325(15) 0.0303(15) -0.0053(12) 0.0039(12) -0.0007(12)
C5 0.0246(14) 0.0312(15) 0.0307(15) -0.0011(12) 0.0036(12) -0.0007(12)
C6 0.0283(15) 0.0293(15) 0.0305(15) -0.0027(12) 0.0046(12) 0.0017(12)
C7 0.0270(15) 0.0346(16) 0.0352(16) 0.0048(13) 0.0056(13) 0.0058(13)
C8 0.0325(16) 0.0325(16) 0.0359(16) 0.0048(13) 0.0096(13) 0.0026(13)
C9 0.0301(15) 0.0309(15) 0.0317(15) 0.0009(12) 0.0089(12) 0.0005(12)
C10 0.0307(15) 0.0318(15) 0.0297(15) 0.0038(12) 0.0097(12) 0.0008(12)
C11 0.0284(15) 0.0322(15) 0.0313(15) 0.0010(12) 0.0083(12) 0.0011(12)
C12 0.0279(15) 0.0333(17) 0.0392(17) 0.0029(13) 0.0068(13) -0.0026(13)
C13 0.0257(15) 0.0347(16) 0.0372(16) 0.0016(13) 0.0048(13) 0.0004(13)
C14 0.0263(14) 0.0350(16) 0.0290(15) 0.0014(12) 0.0073(12) 0.0039(12)
C15 0.0253(14) 0.0326(15) 0.0296(14) -0.0017(12) 0.0077(11) 0.0018(12)
C16 0.0314(15) 0.0305(15) 0.0280(14) 0.0044(12) 0.0087(12) 0.0033(12)
C17 0.0209(13) 0.0267(14) 0.0281(14) 0.0000(11) 0.0076(11) -0.0020(11)
C18 0.0250(15) 0.0323(16) 0.0400(17) 0.0046(13) 0.0114(13) 0.0038(12)
C19 0.0277(15) 0.0335(16) 0.0317(15) 0.0048(12) 0.0077(12) 0.0021(12)
C20 0.0285(15) 0.0318(15) 0.0302(15) -0.0031(12) 0.0086(12) -0.0019(12)
C21 0.0253(14) 0.0287(15) 0.0376(16) 0.0030(12) 0.0050(12) -0.0015(12)
C22 0.0344(17) 0.0396(18) 0.0455(19) 0.0013(15) 0.0032(15) 0.0063(14)
C23 0.0326(17) 0.0416(19) 0.049(2) 0.0077(16) -0.0057(16) -0.0016(15)
C24 0.0219(15) 0.0363(18) 0.065(2) 0.0173(16) 0.0064(15) -0.0003(13)
C25 0.0342(18) 0.046(2) 0.061(2) -0.0002(17) 0.0187(17) 0.0056(15)
C26 0.0286(16) 0.0462(19) 0.0471(19) -0.0004(15) 0.0075(15) 0.0027(14)
C27 0.0262(15) 0.0332(16) 0.0389(17) 0.0056(13) 0.0094(13) 0.0065(12)
C28 0.0350(17) 0.0392(18) 0.0362(17) 0.0057(14) 0.0121(14) 0.0077(14)
C29 0.0409(18) 0.049(2) 0.0410(19) 0.0130(15) 0.0185(15) 0.0120(15)
C30 0.0351(18) 0.0380(18) 0.057(2) 0.0159(16) 0.0188(16) 0.0072(14)
C31 0.0329(17) 0.0346(17) 0.049(2) 0.0038(15) 0.0107(15) 0.0011(14)
C32 0.0316(16) 0.0391(17) 0.0390(18) 0.0043(14) 0.0123(14) -0.0012(13)
C33 0.0254(14) 0.0319(15) 0.0312(15) -0.0009(12) 0.0040(12) -0.0021(12)
C34 0.0287(15) 0.0348(16) 0.0352(16) 0.0017(13) 0.0106(13) -0.0001(12)
C35 0.0295(16) 0.0376(18) 0.054(2) 0.0019(15) 0.0183(15) 0.0008(13)
C36 0.0227(15) 0.0370(18) 0.056(2) 0.0028(15) 0.0052(14) 0.0039(13)
C37 0.0340(17) 0.0359(17) 0.0394(18) 0.0057(14) 0.0026(14) 0.0010(13)
C38 0.0313(16) 0.0333(16) 0.0351(16) 0.0020(13) 0.0092(13) -0.0001(13)
C39 0.0278(15) 0.0319(15) 0.0335(15) 0.0008(12) 0.0113(12) -0.0001(12)
C40 0.0277(15) 0.0329(16) 0.0333(16) -0.0006(13) 0.0069(13) 0.0027(12)
C41 0.0303(16) 0.0342(17) 0.0467(18) -0.0054(14) 0.0132(14) -0.0036(13)
C42 0.0398(18) 0.0359(18) 0.050(2) 0.0070(15) 0.0220(16) -0.0015(14)
C43 0.0337(16) 0.0430(18) 0.0404(18) 0.0110(14) 0.0127(14) 0.0035(14)
C44 0.0259(15) 0.0440(18) 0.0349(16) 0.0014(14) 0.0079(13) -0.0010(13)
Li1 0.038(3) 0.042(3) 0.053(3) 0.007(3) 0.012(3) 0.002(2)
N1 0.0264(12) 0.0328(13) 0.0340(13) 0.0019(10) 0.0079(10) 0.0021(10)
N2 0.0243(12) 0.0307(13) 0.0376(13) 0.0015(10) 0.0066(10) 0.0015(10)
N3 0.0259(12) 0.0332(13) 0.0347(13) 0.0035(10) 0.0076(10) 0.0013(10)
N4 0.0393(15) 0.0428(15) 0.0461(16) 0.0002(12) 0.0126(12) 0.0068(12)

loop_
_atom_type_symbol
_atom_type_description
_atom_type_scat_dispersion_real
_atom_type_scat_dispersion_imag
_atom_type_scat_source
C C 0.0033 0.0016 'International Tables Vol C Tables 4.2.6.8 and 6.1.1.4'
H H 0.0000 0.0000 'International Tables Vol C Tables 4.2.6.8 and 6.1.1.4'
Li Li -0.0003 0.0001 'International Tables Vol C Tables 4.2.6.8 and 6.1.1.4'
N N 0.0061 0.0033 'International Tables Vol C Tables 4.2.6.8 and 6.1.1.4'

loop_
_geom_angle_atom_site_label_1
_geom_angle_atom_site_label_2
_geom_angle_atom_site_label_3
_geom_angle
_geom_angle_site_symmetry_1
_geom_angle_site_symmetry_3
_geom_angle_publ_flag
N1 C1 C20 124.9(3) . . ?
N1 C1 C2 109.6(2) . . ?
C20 C1 C2 125.6(3) . . ?
C3 C2 C1 107.1(3) . . ?
C2 C3 C4 107.1(3) . . ?
N1 C4 C5 126.0(3) . . ?
N1 C4 C3 110.3(2) . . ?
C5 C4 C3 123.7(2) . . ?
C6 C5 C4 125.8(2) . . ?
C6 C5 C21 117.1(2) . . ?
C4 C5 C21 117.1(2) . . ?
N2 C6 C5 125.1(2) . . ?
N2 C6 C7 109.7(2) . . ?
C5 C6 C7 125.1(2) . . ?
C8 C7 C6 107.0(3) . . ?
C7 C8 C9 107.1(3) . . ?
N2 C9 C10 124.9(2) . . ?
N2 C9 C8 109.9(2) . . ?
C10 C9 C8 125.1(3) . . ?
C9 C10 C11 125.2(3) . . ?
C9 C10 C27 117.4(2) . . ?
C11 C10 C27 117.4(2) . . ?
N3 C11 C10 126.5(2) . . ?
N3 C11 C12 110.3(2) . . ?
C10 C11 C12 123.1(3) . . ?
C13 C12 C11 107.2(3) . . ?
C12 C13 C14 106.9(3) . . ?
C15 C14 N3 125.3(2) . . ?
C15 C14 C13 125.4(2) . . ?
N3 C14 C13 109.3(2) . . ?
C14 C15 C16 121.5(2) . . ?
C14 C15 C33 120.7(2) . . ?
C16 C15 C33 117.8(2) . . ?
C18 C16 N4 105.9(2) . . ?
C18 C16 C15 130.5(3) . . ?
N4 C16 C15 123.3(2) . . ?
N4 C17 C19 108.9(2) . . ?
C16 C18 C19 108.9(3) . . ?
C16 C18 Li1 111.3(2) . . ?
C19 C18 Li1 111.9(2) . . ?
C17 C19 C18 106.6(2) . . ?
C17 C19 C20 123.4(2) . . ?
C18 C19 C20 129.9(3) . . ?
C1 C20 C19 121.3(3) . . ?
C1 C20 C39 121.6(2) . . ?
C19 C20 C39 117.1(2) . . ?
C26 C21 C22 118.1(3) . . ?
C26 C21 C5 121.0(3) . . ?
C22 C21 C5 120.9(3) . . ?
C23 C22 C21 120.9(3) . . ?
C24 C23 C22 120.4(3) . . ?
C23 C24 C25 119.4(3) . . ?
C24 C25 C26 120.0(3) . . ?
C21 C26 C25 121.0(3) . . ?
C28 C27 C32 118.1(3) . . ?
C28 C27 C10 120.8(3) . . ?
C32 C27 C10 121.1(3) . . ?
C29 C28 C27 120.9(3) . . ?
C28 C29 C30 120.4(3) . . ?
C31 C30 C29 119.6(3) . . ?
C30 C31 C32 119.9(3) . . ?
C31 C32 C27 121.1(3) . . ?
C34 C33 C38 118.1(3) . . ?
C34 C33 C15 121.3(2) . . ?
C38 C33 C15 120.6(3) . . ?
C35 C34 C33 121.1(3) . . ?
C34 C35 C36 120.1(3) . . ?
C37 C36 C35 120.1(3) . . ?
C36 C37 C38 120.2(3) . . ?
C37 C38 C33 120.3(3) . . ?
C40 C39 C44 117.7(3) . . ?
C40 C39 C20 122.5(2) . . ?
C44 C39 C20 119.7(2) . . ?
C41 C40 C39 121.0(3) . . ?
C40 C41 C42 120.2(3) . . ?
C41 C42 C43 119.5(3) . . ?
C44 C43 C42 120.1(3) . . ?
C43 C44 C39 121.4(3) . . ?
N2 Li1 N3 93.8(2) . . ?
N2 Li1 N1 94.0(2) . . ?
N3 Li1 N1 165.7(3) . . ?
N2 Li1 C18 163.0(3) . . ?
N3 Li1 C18 84.4(2) . . ?
N1 Li1 C18 84.7(2) . . ?
C4 N1 C1 106.0(2) . . ?
C4 N1 Li1 121.4(2) . . ?
C1 N1 Li1 132.4(2) . . ?
C9 N2 C6 106.3(2) . . ?
C9 N2 Li1 127.1(2) . . ?
C6 N2 Li1 126.5(2) . . ?
C11 N3 C14 106.3(2) . . ?
C11 N3 Li1 122.1(2) . . ?
C14 N3 Li1 131.7(2) . . ?
C17 N4 C16 109.7(2) . . ?

loop_
_geom_bond_atom_site_label_1
_geom_bond_atom_site_label_2
_geom_bond_distance
_geom_bond_site_symmetry_2
_geom_bond_publ_flag
C1 N1 1.393(3) . ?
C1 C20 1.393(4) . ?
C1 C2 1.448(4) . ?
C2 C3 1.349(4) . ?
C3 C4 1.453(4) . ?
C4 N1 1.363(3) . ?
C4 C5 1.428(4) . ?
C5 C6 1.395(4) . ?
C5 C21 1.507(4) . ?
C6 N2 1.379(3) . ?
C6 C7 1.456(4) . ?
C7 C8 1.343(4) . ?
C8 C9 1.457(4) . ?
C9 N2 1.366(3) . ?
C9 C10 1.405(4) . ?
C10 C11 1.425(4) . ?
C10 C27 1.502(4) . ?
C11 N3 1.352(3) . ?
C11 C12 1.459(4) . ?
C12 C13 1.339(4) . ?
C13 C14 1.458(4) . ?
C14 C15 1.386(4) . ?
C14 N3 1.390(3) . ?
C15 C16 1.433(4) . ?
C15 C33 1.484(4) . ?
C16 C18 1.390(4) . ?
C16 N4 1.395(4) . ?
C17 N4 1.349(3) . ?
C17 C19 1.386(4) . ?
C18 C19 1.398(4) . ?
C18 Li1 2.363(6) . ?
C19 C20 1.442(4) . ?
C20 C39 1.479(4) . ?
C21 C26 1.378(4) . ?
C21 C22 1.391(4) . ?
C22 C23 1.385(4) . ?
C23 C24 1.373(5) . ?
C24 C25 1.379(5) . ?
C25 C26 1.397(4) . ?
C27 C28 1.390(4) . ?
C27 C32 1.393(4) . ?
C28 C29 1.382(4) . ?
C29 C30 1.383(5) . ?
C30 C31 1.382(4) . ?
C31 C32 1.388(4) . ?
C33 C34 1.397(4) . ?
C33 C38 1.410(4) . ?
C34 C35 1.381(4) . ?
C35 C36 1.384(4) . ?
C36 C37 1.380(5) . ?
C37 C38 1.389(4) . ?
C39 C40 1.396(4) . ?
C39 C44 1.400(4) . ?
C40 C41 1.385(4) . ?
C41 C42 1.387(4) . ?
C42 C43 1.387(4) . ?
C43 C44 1.376(4) . ?
Li1 N2 1.916(6) . ?
Li1 N3 2.067(6) . ?
Li1 N1 2.085(6) . ?
